data_2017380
loop_
_publ_author_name
'Atria, Ana Mar\'ia'
'Astete, Alan'
'Garland, Maria Teresa'
'Baggio, Ricardo'

_publ_section_title
;
 Two isomorphous crotonatolanthanide complexes:
 tetra-\m-but-2-enoato-bis[diaqua(but-2-enoato)Ln]--2,6-diaminopurine
 (1/2) (Ln = Dy and Ho)
;
_journal_coeditor_code FG3130
_journal_issue 11
_journal_name_full 'Acta Crystallographica Section C'
_journal_page_first m411
_journal_page_last m414
_journal_paper_doi 10.1107/S0108270109037512
_journal_volume 65
_journal_year 2009
_chemical_formula_iupac '[Ho2 (C4 H5 O2)6 (H2 O)4], 2C5 H6 N6'
_chemical_formula_moiety 'C24 H38 Ho2 O16, 2(C5 H6 N6)'
_chemical_formula_sum 'C34 H50 Ho2 N12 O16'
_chemical_formula_weight 1212.72
_chemical_name_systematic
;
tetra-\m-but-2-enoato-bis[diaqua(\m~2~-but-2-enoato)holmium(III)]--2,6-
diaminopurine (1/2)
;
_space_group_IT_number 2
_symmetry_cell_setting triclinic
_symmetry_space_group_name_Hall '-P 1'
_symmetry_space_group_name_H-M 'P -1'
_atom_sites_solution_hydrogens geom
_atom_sites_solution_primary direct
_atom_sites_solution_secondary difmap
_audit_creation_method SHELXL-97
_cell_angle_alpha 101.360(3)
_cell_angle_beta 107.537(4)
_cell_angle_gamma 106.518(4)
_cell_formula_units_Z 1
_cell_length_a 8.644(2)
_cell_length_b 11.141(3)
_cell_length_c 13.412(3)
_cell_measurement_reflns_used 3982
_cell_measurement_temperature 150(2)
_cell_measurement_theta_max 24.94
_cell_measurement_theta_min 2.02
_cell_volume 1122.9(5)
_computing_cell_refinement 'SAINT-NT (Bruker, 2002)'
_computing_data_collection 'SMART-NT (Bruker, 2001)'
_computing_data_reduction 'SAINT-NT (Bruker, 2002)'
_computing_molecular_graphics 'SHELXTL-NT (Sheldrick, 2008)'
_computing_publication_material
;
SHELXTL-NT (Sheldrick, 2008) and PLATON (Spek, 2009)
;
_computing_structure_refinement 'SHELXL97 (Sheldrick, 2008)'
_computing_structure_solution 'SHELXS97 (Sheldrick, 2008)'
_diffrn_ambient_temperature 150(2)
_diffrn_measured_fraction_theta_full 0.987
_diffrn_measured_fraction_theta_max 0.889
_diffrn_measurement_device_type 'Bruker SMART CCD area-detector'
_diffrn_measurement_method 'phi and omega scans'
_diffrn_radiation_monochromator graphite
_diffrn_radiation_source 'fine-focus sealed tube'
_diffrn_radiation_type MoK\a
_diffrn_radiation_wavelength 0.71073
_diffrn_reflns_av_R_equivalents 0.0326
_diffrn_reflns_av_sigmaI/netI 0.0338
_diffrn_reflns_limit_h_max 10
_diffrn_reflns_limit_h_min -11
_diffrn_reflns_limit_k_max 14
_diffrn_reflns_limit_k_min -14
_diffrn_reflns_limit_l_max 16
_diffrn_reflns_limit_l_min -17
_diffrn_reflns_number 8804
_diffrn_reflns_theta_full 25.00
_diffrn_reflns_theta_max 27.54
_diffrn_reflns_theta_min 1.67
_diffrn_standards_number 0
_exptl_absorpt_coefficient_mu 3.579
_exptl_absorpt_correction_T_max .65
_exptl_absorpt_correction_T_min .40
_exptl_absorpt_correction_type multi-scan
_exptl_absorpt_process_details '(SADABS; Bruker, 2002)'
_exptl_crystal_colour colourless
_exptl_crystal_density_diffrn 1.794
_exptl_crystal_density_method 'not measured'
_exptl_crystal_description block
_exptl_crystal_F_000 600
_exptl_crystal_size_max 0.22
_exptl_crystal_size_mid 0.18
_exptl_crystal_size_min 0.12
_refine_diff_density_max 2.523
_refine_diff_density_min -1.729
_refine_ls_extinction_method none
_refine_ls_goodness_of_fit_ref 1.349
_refine_ls_hydrogen_treatment constr
_refine_ls_matrix_type full
_refine_ls_number_parameters 292
_refine_ls_number_reflns 4612
_refine_ls_number_restraints 0
_refine_ls_restrained_S_all 1.349
_refine_ls_R_factor_all 0.0311
_refine_ls_R_factor_gt 0.0290
_refine_ls_shift/su_max 0.000
_refine_ls_shift/su_mean 0.000
_refine_ls_structure_factor_coef Fsqd
_refine_ls_weighting_details 'calc w=1/[\s^2^(Fo^2^)+(0.0249P)^2^+0.9935P] where P=(Fo^2^+2Fc^2^)/3'
_refine_ls_weighting_scheme calc
_refine_ls_wR_factor_gt 0.0709
_refine_ls_wR_factor_ref 0.0717
_reflns_number_gt 4337
_reflns_number_total 4612
_reflns_threshold_expression I>2\s(I)
_cod_data_source_file fg3130.cif
_cod_data_source_block II
_cod_database_code 2017380

loop_
_symmetry_equiv_pos_as_xyz
'x, y, z'
'-x, -y, -z'

loop_
_atom_site_type_symbol
_atom_site_label
_atom_site_fract_x
_atom_site_fract_y
_atom_site_fract_z
_atom_site_U_iso_or_equiv
_atom_site_adp_type
_atom_site_calc_flag
_atom_site_refinement_flags
_atom_site_occupancy
_atom_site_disorder_assembly
_atom_site_disorder_group
Ho Ho1 0.25679(2) 0.110951(16) 0.062756(13) 0.01423(7) Uani d . 1 . .
O O11 0.1172(3) 0.2539(3) 0.1150(2) 0.0203(6) Uani d . 1 . .
O O21 0.2634(3) 0.3097(3) 0.0114(2) 0.0191(6) Uani d . 1 . .
C C11 0.1800(5) 0.3367(4) 0.0702(3) 0.0157(7) Uani d . 1 . .
C C21 0.1596(5) 0.4651(4) 0.0899(3) 0.0212(8) Uani d . 1 . .
H H21 0.1924 0.5211 0.0488 0.025 Uiso calc R 1 . .
C C31 0.0962(5) 0.5045(4) 0.1641(3) 0.0250(9) Uani d . 1 . .
H H31 0.0583 0.4445 0.2009 0.030 Uiso calc R 1 . .
C C41 0.0799(6) 0.6356(5) 0.1939(4) 0.0364(11) Uani d . 1 . .
H H41A 0.1212 0.6875 0.1495 0.055 Uiso calc R 1 . .
H H41B 0.1505 0.6823 0.2720 0.055 Uiso calc R 1 . .
H H41C -0.0425 0.6231 0.1796 0.055 Uiso calc R 1 . .
O O12 0.5457(3) 0.0963(3) 0.1628(2) 0.0194(6) Uani d . 1 . .
O O22 0.5145(3) 0.2871(3) 0.1949(2) 0.0198(6) Uani d . 1 . .
C C12 0.6114(5) 0.2200(4) 0.2118(3) 0.0177(8) Uani d . 1 . .
C C22 0.7958(5) 0.2892(5) 0.2868(4) 0.0277(9) Uani d . 1 . .
H H22 0.8329 0.3799 0.3258 0.033 Uiso calc R 1 . .
C C32 0.9114(6) 0.2328(5) 0.3029(4) 0.0295(10) Uani d . 1 . .
H H32 0.8723 0.1417 0.2646 0.035 Uiso calc R 1 . .
C C42 1.1007(6) 0.3005(6) 0.3767(4) 0.0393(12) Uani d . 1 . .
H H42A 1.1228 0.3919 0.4151 0.059 Uiso calc R 1 . .
H H42B 1.1726 0.2994 0.3326 0.059 Uiso calc R 1 . .
H H42C 1.1301 0.2546 0.4307 0.059 Uiso calc R 1 . .
O O13 0.2536(3) 0.0706(3) 0.2318(2) 0.0194(6) Uani d . 1 . .
O O23 0.0009(3) -0.0248(3) 0.0934(2) 0.0170(5) Uani d . 1 . .
C C13 0.0970(5) -0.0048(4) 0.1952(3) 0.0162(7) Uani d . 1 . .
C C23 0.0178(5) -0.0754(4) 0.2600(3) 0.0206(8) Uani d . 1 . .
H H23 -0.1026 -0.1293 0.2275 0.025 Uiso calc R 1 . .
C C33 0.1089(5) -0.0663(4) 0.3625(3) 0.0202(8) Uani d . 1 . .
H H33 0.2263 -0.0058 0.3960 0.024 Uiso calc R 1 . .
C C43 0.0396(6) -0.1452(5) 0.4295(4) 0.0291(10) Uani d . 1 . .
H H43A -0.0820 -0.2034 0.3859 0.044 Uiso calc R 1 . .
H H43B 0.0460 -0.0852 0.4961 0.044 Uiso calc R 1 . .
H H43C 0.1098 -0.1982 0.4502 0.044 Uiso calc R 1 . .
O O1W 0.2294(3) -0.1121(3) -0.0002(2) 0.0208(6) Uani d . 1 . .
H H1WA 0.1305 -0.1700 -0.0426 0.025 Uiso d R 1 . .
H H1WB 0.3111 -0.1395 0.0013 0.025 Uiso d R 1 . .
O O2W 0.4071(3) 0.1132(3) -0.0584(2) 0.0185(6) Uani d . 1 . .
H H2WA 0.4016 0.0379 -0.0902 0.022 Uiso d R 1 . .
H H2WB 0.4113 0.1616 -0.0997 0.022 Uiso d R 1 . .
N N1 0.5042(4) 0.8160(3) 0.4581(3) 0.0194(7) Uani d . 1 . .
C C2 0.4952(5) 0.6949(4) 0.4698(3) 0.0197(8) Uani d . 1 . .
N N2 0.4659(5) 0.6736(4) 0.5604(3) 0.0258(8) Uani d . 1 . .
H H2A 0.4848 0.6049 0.5771 0.031 Uiso d R 1 . .
H H2B 0.5141 0.7467 0.6161 0.031 Uiso d R 1 . .
N N3 0.5087(4) 0.5965(3) 0.4029(3) 0.0191(7) Uani d . 1 . .
C C4 0.5350(5) 0.6282(4) 0.3158(3) 0.0166(7) Uani d . 1 . .
C C5 0.5453(5) 0.7452(4) 0.2924(3) 0.0174(8) Uani d . 1 . .
C C6 0.5279(5) 0.8428(4) 0.3685(3) 0.0183(8) Uani d . 1 . .
N N6 0.5404(5) 0.9631(3) 0.3591(3) 0.0240(7) Uani d . 1 . .
H H6A 0.5229 1.0183 0.4073 0.029 Uiso d R 1 . .
H H6B 0.5355 0.9754 0.2954 0.029 Uiso d R 1 . .
N N7 0.5741(4) 0.7403(3) 0.1949(3) 0.0207(7) Uani d . 1 . .
C C8 0.5838(5) 0.6241(4) 0.1642(3) 0.0197(8) Uani d . 1 . .
H H8 0.6031 0.5928 0.0995 0.024 Uiso calc R 1 . .
N N9 0.5632(4) 0.5530(3) 0.2341(3) 0.0186(7) Uani d . 1 . .
H H9 0.5673 0.4740 0.2280 0.022 Uiso calc R 1 . .

loop_
_atom_site_aniso_label
_atom_site_aniso_U_11
_atom_site_aniso_U_22
_atom_site_aniso_U_33
_atom_site_aniso_U_12
_atom_site_aniso_U_13
_atom_site_aniso_U_23
Ho1 0.01397(10) 0.01972(10) 0.01286(10) 0.00658(7) 0.00691(7) 0.00974(7)
O11 0.0211(14) 0.0245(14) 0.0219(14) 0.0095(11) 0.0122(11) 0.0134(12)
O21 0.0195(14) 0.0248(14) 0.0211(14) 0.0107(11) 0.0114(11) 0.0147(11)
C11 0.0135(17) 0.0227(19) 0.0122(17) 0.0071(14) 0.0032(14) 0.0103(15)
C21 0.0171(19) 0.024(2) 0.024(2) 0.0081(15) 0.0062(16) 0.0109(16)
C31 0.023(2) 0.025(2) 0.026(2) 0.0092(17) 0.0076(17) 0.0080(17)
C41 0.036(3) 0.035(3) 0.039(3) 0.022(2) 0.011(2) 0.006(2)
O12 0.0183(14) 0.0236(14) 0.0207(14) 0.0102(11) 0.0084(11) 0.0109(11)
O22 0.0213(14) 0.0215(14) 0.0186(13) 0.0083(11) 0.0076(11) 0.0099(11)
C12 0.0187(19) 0.030(2) 0.0111(17) 0.0104(16) 0.0090(14) 0.0122(15)
C22 0.018(2) 0.036(2) 0.026(2) 0.0077(17) 0.0053(17) 0.0119(19)
C32 0.026(2) 0.040(3) 0.023(2) 0.0121(19) 0.0083(18) 0.0125(19)
C42 0.020(2) 0.064(3) 0.036(3) 0.015(2) 0.008(2) 0.024(3)
O13 0.0168(14) 0.0250(14) 0.0159(13) 0.0047(11) 0.0058(10) 0.0103(11)
O23 0.0159(13) 0.0225(14) 0.0150(13) 0.0060(10) 0.0065(10) 0.0110(11)
C13 0.0175(18) 0.0213(19) 0.0148(17) 0.0113(15) 0.0072(14) 0.0082(15)
C23 0.0168(19) 0.025(2) 0.024(2) 0.0051(15) 0.0104(16) 0.0148(17)
C33 0.021(2) 0.027(2) 0.0176(19) 0.0070(16) 0.0121(16) 0.0116(16)
C43 0.034(2) 0.040(3) 0.022(2) 0.013(2) 0.0158(18) 0.0185(19)
O1W 0.0150(13) 0.0244(14) 0.0259(15) 0.0098(11) 0.0079(11) 0.0103(12)
O2W 0.0252(15) 0.0229(14) 0.0211(14) 0.0130(11) 0.0176(12) 0.0159(11)
N1 0.0206(17) 0.0238(17) 0.0176(16) 0.0096(13) 0.0076(13) 0.0113(13)
C2 0.0152(18) 0.028(2) 0.0174(19) 0.0055(15) 0.0059(15) 0.0139(16)
N2 0.036(2) 0.0302(19) 0.0192(17) 0.0131(16) 0.0160(15) 0.0157(15)
N3 0.0191(17) 0.0242(17) 0.0166(16) 0.0075(13) 0.0068(13) 0.0119(13)
C4 0.0153(18) 0.0213(19) 0.0118(17) 0.0039(14) 0.0039(14) 0.0083(15)
C5 0.0161(18) 0.0232(19) 0.0150(18) 0.0054(15) 0.0065(14) 0.0124(15)
C6 0.0123(18) 0.0237(19) 0.0175(18) 0.0066(14) 0.0022(14) 0.0088(15)
N6 0.034(2) 0.0277(18) 0.0225(18) 0.0166(15) 0.0171(15) 0.0161(15)
N7 0.0215(17) 0.0256(17) 0.0180(16) 0.0071(14) 0.0096(13) 0.0120(14)
C8 0.023(2) 0.0228(19) 0.0158(18) 0.0056(15) 0.0110(15) 0.0094(15)
N9 0.0201(17) 0.0216(16) 0.0176(16) 0.0067(13) 0.0085(13) 0.0127(13)

loop_
_atom_type_symbol
_atom_type_description
_atom_type_scat_dispersion_real
_atom_type_scat_dispersion_imag
_atom_type_scat_source
C C 0.0033 0.0016 'International Tables Vol C Tables 4.2.6.8 and 6.1.1.4'
H H 0.0000 0.0000 'International Tables Vol C Tables 4.2.6.8 and 6.1.1.4'
N N 0.0061 0.0033 'International Tables Vol C Tables 4.2.6.8 and 6.1.1.4'
O O 0.0106 0.0060 'International Tables Vol C Tables 4.2.6.8 and 6.1.1.4'
Ho Ho -0.2175 4.6783 'International Tables Vol C Tables 4.2.6.8 and 6.1.1.4'

loop_
_geom_angle_atom_site_label_1
_geom_angle_atom_site_label_2
_geom_angle_atom_site_label_3
_geom_angle_site_symmetry_1
_geom_angle_site_symmetry_3
_geom_angle
_geom_angle_publ_flag
O23 Ho1 O2W 2 . 87.01(9) ?
O23 Ho1 O11 2 . 81.00(9) ?
O2W Ho1 O11 . . 129.89(9) ?
O23 Ho1 O1W 2 . 78.12(9) ?
O2W Ho1 O1W . . 76.17(9) ?
O11 Ho1 O1W . . 145.46(9) ?
O23 Ho1 O22 2 . 152.83(9) ?
O2W Ho1 O22 . . 86.56(9) ?
O11 Ho1 O22 . . 83.03(9) ?
O1W Ho1 O22 . . 125.53(9) ?
O23 Ho1 O13 2 . 119.94(9) ?
O2W Ho1 O13 . . 144.35(9) ?
O11 Ho1 O13 . . 80.47(9) ?
O1W Ho1 O13 . . 86.51(9) ?
O22 Ho1 O13 . . 78.49(9) ?
O23 Ho1 O21 2 . 80.23(9) ?
O2W Ho1 O21 . . 75.54(9) ?
O11 Ho1 O21 . . 54.56(9) ?
O1W Ho1 O21 . . 144.99(9) ?
O22 Ho1 O21 . . 72.60(9) ?
O13 Ho1 O21 . . 128.31(9) ?
O23 Ho1 O23 2 . 66.89(10) ?
O2W Ho1 O23 . . 143.26(9) ?
O11 Ho1 O23 . . 73.05(9) ?
O1W Ho1 O23 . . 73.54(9) ?
O22 Ho1 O23 . . 128.27(9) ?
O13 Ho1 O23 . . 53.09(8) ?
O21 Ho1 O23 . . 121.62(9) ?
O23 Ho1 O12 2 . 147.64(9) ?
O2W Ho1 O12 . . 73.02(9) ?
O11 Ho1 O12 . . 131.33(9) ?
O1W Ho1 O12 . . 72.60(9) ?
O22 Ho1 O12 . . 52.94(9) ?
O13 Ho1 O12 . . 72.14(9) ?
O21 Ho1 O12 . . 117.37(9) ?
O23 Ho1 O12 . . 115.96(9) ?
O23 Ho1 C11 2 . 81.37(10) ?
O2W Ho1 C11 . . 102.77(10) ?
O11 Ho1 C11 . . 27.45(10) ?
O1W Ho1 C11 . . 159.49(10) ?
O22 Ho1 C11 . . 74.39(10) ?
O13 Ho1 C11 . . 103.99(10) ?
O21 Ho1 C11 . . 27.24(10) ?
O23 Ho1 C11 . . 98.47(10) ?
O12 Ho1 C11 . . 127.17(10) ?
O23 Ho1 C13 2 . 94.11(10) ?
O2W Ho1 C13 . . 153.41(10) ?
O11 Ho1 C13 . . 76.31(10) ?
O1W Ho1 C13 . . 78.08(10) ?
O22 Ho1 C13 . . 103.29(10) ?
O13 Ho1 C13 . . 25.90(10) ?
O21 Ho1 C13 . . 130.86(10) ?
O23 Ho1 C13 . . 27.22(9) ?
O12 Ho1 C13 . . 93.08(10) ?
C11 Ho1 C13 . . 103.66(11) ?
O23 Ho1 C12 2 . 165.03(10) ?
O2W Ho1 C12 . . 78.08(10) ?
O11 Ho1 C12 . . 107.65(10) ?
O1W Ho1 C12 . . 99.19(10) ?
O22 Ho1 C12 . . 26.34(10) ?
O13 Ho1 C12 . . 74.22(9) ?
O21 Ho1 C12 . . 94.70(10) ?
O23 Ho1 C12 . . 126.84(9) ?
O12 Ho1 C12 . . 26.62(10) ?
C11 Ho1 C12 . . 100.60(11) ?
C13 Ho1 C12 . . 99.77(10) ?
C11 O11 Ho1 . . 93.6(2) ?
C11 O21 Ho1 . . 91.2(2) ?
O21 C11 O11 . . 120.1(3) ?
O21 C11 C21 . . 120.0(3) ?
O11 C11 C21 . . 119.9(3) ?
O21 C11 Ho1 . . 61.59(19) ?
O11 C11 Ho1 . . 58.90(19) ?
C21 C11 Ho1 . . 171.8(3) ?
C31 C21 C11 . . 121.5(4) ?
C31 C21 H21 . . 119.3 ?
C11 C21 H21 . . 119.3 ?
C21 C31 C41 . . 125.2(4) ?
C21 C31 H31 . . 117.4 ?
C41 C31 H31 . . 117.4 ?
C31 C41 H41A . . 109.5 ?
C31 C41 H41B . . 109.5 ?
H41A C41 H41B . . 109.5 ?
C31 C41 H41C . . 109.5 ?
H41A C41 H41C . . 109.5 ?
H41B C41 H41C . . 109.5 ?
C12 O12 Ho1 . . 91.0(2) ?
C12 O22 Ho1 . . 97.2(2) ?
O22 C12 O12 . . 118.8(3) ?
O22 C12 C22 . . 118.4(4) ?
O12 C12 C22 . . 122.8(4) ?
O22 C12 Ho1 . . 56.45(19) ?
O12 C12 Ho1 . . 62.38(19) ?
C22 C12 Ho1 . . 174.2(3) ?
C32 C22 C12 . . 123.8(4) ?
C32 C22 H22 . . 118.1 ?
C12 C22 H22 . . 118.1 ?
C22 C32 C42 . . 125.3(5) ?
C22 C32 H32 . . 117.3 ?
C42 C32 H32 . . 117.3 ?
C32 C42 H42A . . 109.5 ?
C32 C42 H42B . . 109.5 ?
H42A C42 H42B . . 109.5 ?
C32 C42 H42C . . 109.5 ?
H42A C42 H42C . . 109.5 ?
H42B C42 H42C . . 109.5 ?
C13 O13 Ho1 . . 97.2(2) ?
C13 O23 Ho1 . 2 155.5(2) ?
C13 O23 Ho1 . . 91.4(2) ?
Ho1 O23 Ho1 2 . 113.11(10) ?
O13 C13 O23 . . 118.2(3) ?
O13 C13 C23 . . 123.4(3) ?
O23 C13 C23 . . 118.3(3) ?
O13 C13 Ho1 . . 56.93(19) ?
O23 C13 Ho1 . . 61.41(19) ?
C23 C13 Ho1 . . 174.7(3) ?
C33 C23 C13 . . 122.3(4) ?
C33 C23 H23 . . 118.9 ?
C13 C23 H23 . . 118.9 ?
C23 C33 C43 . . 124.8(4) ?
C23 C33 H33 . . 117.6 ?
C43 C33 H33 . . 117.6 ?
C33 C43 H43A . . 109.5 ?
C33 C43 H43B . . 109.5 ?
H43A C43 H43B . . 109.5 ?
C33 C43 H43C . . 109.5 ?
H43A C43 H43C . . 109.5 ?
H43B C43 H43C . . 109.5 ?
Ho1 O1W H1WA . . 119.5 ?
Ho1 O1W H1WB . . 126.5 ?
H1WA O1W H1WB . . 112.2 ?
Ho1 O2W H2WA . . 113.6 ?
Ho1 O2W H2WB . . 125.8 ?
H2WA O2W H2WB . . 110.5 ?
C6 N1 C2 . . 118.6(3) ?
N3 C2 N2 . . 116.9(4) ?
N3 C2 N1 . . 127.8(4) ?
N2 C2 N1 . . 115.2(4) ?
C2 N2 H2A . . 115.5 ?
C2 N2 H2B . . 111.5 ?
H2A N2 H2B . . 114.5 ?
C2 N3 C4 . . 111.6(3) ?
N3 C4 N9 . . 127.1(3) ?
N3 C4 C5 . . 127.2(4) ?
N9 C4 C5 . . 105.7(3) ?
C4 C5 N7 . . 110.0(3) ?
C4 C5 C6 . . 116.6(3) ?
N7 C5 C6 . . 133.4(4) ?
N6 C6 N1 . . 118.1(4) ?
N6 C6 C5 . . 123.7(4) ?
N1 C6 C5 . . 118.2(3) ?
C6 N6 H6A . . 119.4 ?
C6 N6 H6B . . 117.8 ?
H6A N6 H6B . . 120.5 ?
C8 N7 C5 . . 104.2(3) ?
N7 C8 N9 . . 113.2(3) ?
N7 C8 H8 . . 123.4 ?
N9 C8 H8 . . 123.4 ?
C8 N9 C4 . . 106.8(3) ?
C8 N9 H9 . . 126.6 ?
C4 N9 H9 . . 126.6 ?

loop_
_geom_bond_atom_site_label_1
_geom_bond_atom_site_label_2
_geom_bond_site_symmetry_2
_geom_bond_distance
_geom_bond_publ_flag
Ho1 O23 2 2.335(3) ?
Ho1 O2W . 2.365(3) ?
Ho1 O11 . 2.376(3) ?
Ho1 O1W . 2.380(3) ?
Ho1 O22 . 2.391(3) ?
Ho1 O13 . 2.403(3) ?
Ho1 O21 . 2.436(3) ?
Ho1 O23 . 2.498(3) ?
Ho1 O12 . 2.522(3) ?
Ho1 C11 . 2.769(4) ?
Ho1 C13 . 2.844(4) ?
Ho1 C12 . 2.846(4) ?
O11 C11 . 1.279(4) ?
O21 C11 . 1.268(4) ?
C11 C21 . 1.472(5) ?
C21 C31 . 1.333(6) ?
C21 H21 . 0.9500 ?
C31 C41 . 1.494(6) ?
C31 H31 . 0.9500 ?
C41 H41A . 0.9800 ?
C41 H41B . 0.9800 ?
C41 H41C . 0.9800 ?
O12 C12 . 1.275(5) ?
O22 C12 . 1.273(5) ?
C12 C22 . 1.475(5) ?
C22 C32 . 1.312(6) ?
C22 H22 . 0.9500 ?
C32 C42 . 1.501(6) ?
C32 H32 . 0.9500 ?
C42 H42A . 0.9800 ?
C42 H42B . 0.9800 ?
C42 H42C . 0.9800 ?
O13 C13 . 1.252(5) ?
O23 C13 . 1.302(4) ?
C13 C23 . 1.471(5) ?
C23 C33 . 1.330(5) ?
C23 H23 . 0.9500 ?
C33 C43 . 1.508(5) ?
C33 H33 . 0.9500 ?
C43 H43A . 0.9800 ?
C43 H43B . 0.9800 ?
C43 H43C . 0.9800 ?
O1W H1WA . 0.8477 ?
O1W H1WB . 0.8416 ?
O2W H2WA . 0.8443 ?
O2W H2WB . 0.8474 ?
N1 C6 . 1.353(5) ?
N1 C2 . 1.372(5) ?
C2 N3 . 1.330(5) ?
C2 N2 . 1.364(5) ?
N2 H2A . 0.8818 ?
N2 H2B . 0.8803 ?
N3 C4 . 1.348(5) ?
C4 N9 . 1.370(5) ?
C4 C5 . 1.385(5) ?
C5 N7 . 1.397(5) ?
C5 C6 . 1.412(6) ?
C6 N6 . 1.348(5) ?
N6 H6A . 0.8802 ?
N6 H6B . 0.8814 ?
N7 C8 . 1.314(5) ?
C8 N9 . 1.360(5) ?
C8 H8 . 0.9500 ?
N9 H9 . 0.8800 ?

loop_
_geom_hbond_atom_site_label_D
_geom_hbond_atom_site_label_H
_geom_hbond_atom_site_label_A
_geom_hbond_site_symmetry_A
_geom_hbond_distance_DH
_geom_hbond_distance_HA
_geom_hbond_distance_DA
_geom_hbond_angle_DHA
N9 H9 O22 . 0.88 1.93 2.788(4) 165.7
N6 H6B O12 1_565 0.88 2.44 3.272(4) 157.4
N6 H6A N1 2_676 0.88 2.43 3.308(5) 175.4
N2 H2A N3 2_666 0.88 2.33 3.199(5) 170.6
N2 H2B O13 2_666 0.88 2.43 3.262(5) 157.6
O1W H1WB O2W 2_655 0.84 2.23 3.005(4) 152.4
O1W H1WA O11 2 0.85 1.91 2.722(4) 159.8
O2W H2WB N7 2_665 0.85 1.85 2.693(4) 176.1
O2W H2WA O12 2_655 0.84 1.86 2.678(4) 161.9
C8 H8 O21 2_665 0.95 2.38 3.136(5) 135.9
C23 H23 N7 1_445 0.95 2.61 3.534(5) 164.0
C33 H33 N1 2_666 0.95 2.56 3.457(5) 157.8

loop_
_geom_torsion_atom_site_label_1
_geom_torsion_atom_site_label_2
_geom_torsion_atom_site_label_3
_geom_torsion_atom_site_label_4
_geom_torsion_site_symmetry_1
_geom_torsion_site_symmetry_2
_geom_torsion_site_symmetry_3
_geom_torsion_site_symmetry_4
_geom_torsion
_geom_torsion_publ_flag
O23 Ho1 O11 C11 2 . . . -88.6(2) ?
O2W Ho1 O11 C11 . . . . -10.2(3) ?
O1W Ho1 O11 C11 . . . . -141.9(2) ?
O22 Ho1 O11 C11 . . . . 69.4(2) ?
O13 Ho1 O11 C11 . . . . 148.8(2) ?
O21 Ho1 O11 C11 . . . . -4.22(19) ?
O23 Ho1 O11 C11 . . . . -157.0(2) ?
O12 Ho1 O11 C11 . . . . 93.0(2) ?
C13 Ho1 O11 C11 . . . . 174.9(2) ?
C12 Ho1 O11 C11 . . . . 78.8(2) ?
O23 Ho1 O21 C11 2 . . . 90.1(2) ?
O2W Ho1 O21 C11 . . . . 179.5(2) ?
O11 Ho1 O21 C11 . . . . 4.25(19) ?
O1W Ho1 O21 C11 . . . . 142.5(2) ?
O22 Ho1 O21 C11 . . . . -89.6(2) ?
O13 Ho1 O21 C11 . . . . -30.5(2) ?
O23 Ho1 O21 C11 . . . . 35.1(2) ?
O12 Ho1 O21 C11 . . . . -118.7(2) ?
C13 Ho1 O21 C11 . . . . 3.1(3) ?
C12 Ho1 O21 C11 . . . . -104.1(2) ?
Ho1 O21 C11 O11 . . . . -7.5(3) ?
Ho1 O21 C11 C21 . . . . 170.8(3) ?
Ho1 O11 C11 O21 . . . . 7.7(3) ?
Ho1 O11 C11 C21 . . . . -170.5(3) ?
O23 Ho1 C11 O21 2 . . . -85.4(2) ?
O2W Ho1 C11 O21 . . . . -0.5(2) ?
O11 Ho1 C11 O21 . . . . -172.5(3) ?
O1W Ho1 C11 O21 . . . . -85.1(3) ?
O22 Ho1 C11 O21 . . . . 82.2(2) ?
O13 Ho1 C11 O21 . . . . 155.8(2) ?
O23 Ho1 C11 O21 . . . . -150.3(2) ?
O12 Ho1 C11 O21 . . . . 77.8(2) ?
C13 Ho1 C11 O21 . . . . -177.6(2) ?
C12 Ho1 C11 O21 . . . . 79.5(2) ?
O23 Ho1 C11 O11 2 . . . 87.1(2) ?
O2W Ho1 C11 O11 . . . . 172.0(2) ?
O1W Ho1 C11 O11 . . . . 87.4(3) ?
O22 Ho1 C11 O11 . . . . -105.3(2) ?
O13 Ho1 C11 O11 . . . . -31.8(2) ?
O21 Ho1 C11 O11 . . . . 172.5(3) ?
O23 Ho1 C11 O11 . . . . 22.2(2) ?
O12 Ho1 C11 O11 . . . . -109.8(2) ?
C13 Ho1 C11 O11 . . . . -5.1(2) ?
C12 Ho1 C11 O11 . . . . -108.0(2) ?
O21 C11 C21 C31 . . . . -169.8(4) ?
O11 C11 C21 C31 . . . . 8.4(6) ?
C11 C21 C31 C41 . . . . 176.5(4) ?
O23 Ho1 O12 C12 2 . . . 151.6(2) ?
O2W Ho1 O12 C12 . . . . 97.3(2) ?
O11 Ho1 O12 C12 . . . . -31.3(2) ?
O1W Ho1 O12 C12 . . . . 177.7(2) ?
O22 Ho1 O12 C12 . . . . -1.43(19) ?
O13 Ho1 O12 C12 . . . . -90.3(2) ?
O21 Ho1 O12 C12 . . . . 34.2(2) ?
O23 Ho1 O12 C12 . . . . -121.1(2) ?
C11 Ho1 O12 C12 . . . . 3.9(3) ?
C13 Ho1 O12 C12 . . . . -105.8(2) ?
O23 Ho1 O22 C12 2 . . . -146.4(2) ?
O2W Ho1 O22 C12 . . . . -69.8(2) ?
O11 Ho1 O22 C12 . . . . 159.3(2) ?
O1W Ho1 O22 C12 . . . . 0.5(3) ?
O13 Ho1 O22 C12 . . . . 77.6(2) ?
O21 Ho1 O22 C12 . . . . -145.7(2) ?
O23 Ho1 O22 C12 . . . . 97.4(2) ?
O12 Ho1 O22 C12 . . . . 1.4(2) ?
C11 Ho1 O22 C12 . . . . -174.1(2) ?
C13 Ho1 O22 C12 . . . . 85.2(2) ?
Ho1 O22 C12 O12 . . . . -2.6(4) ?
O23 Ho1 C12 O12 2 . . . -80.5(4) ?
O2W Ho1 C12 O12 . . . . -75.8(2) ?
O11 Ho1 C12 O12 . . . . 155.8(2) ?
O1W Ho1 C12 O12 . . . . -2.2(2) ?
O22 Ho1 C12 O12 . . . . 177.4(4) ?
O13 Ho1 C12 O12 . . . . 81.5(2) ?
O21 Ho1 C12 O12 . . . . -150.0(2) ?
O23 Ho1 C12 O12 . . . . 74.1(2) ?
C11 Ho1 C12 O12 . . . . -176.8(2) ?
C13 Ho1 C12 O12 . . . . 77.2(2) ?
O22 C12 C22 C32 . . . . -173.6(4) ?
O12 C12 C22 C32 . . . . 5.8(7) ?
C12 C22 C32 C42 . . . . 178.8(4) ?
O23 Ho1 O13 C13 2 . . . 4.5(3) ?
O2W Ho1 O13 C13 . . . . -129.9(2) ?
O11 Ho1 O13 C13 . . . . 78.3(2) ?
O1W Ho1 O13 C13 . . . . -69.6(2) ?
O22 Ho1 O13 C13 . . . . 163.0(2) ?
O21 Ho1 O13 C13 . . . . 106.4(2) ?
O23 Ho1 O13 C13 . . . . 2.4(2) ?
O12 Ho1 O13 C13 . . . . -142.5(2) ?
C11 Ho1 O13 C13 . . . . 92.5(2) ?
C12 Ho1 O13 C13 . . . . -170.2(2) ?
O23 Ho1 O23 C13 2 . . . 179.8(3) ?
O2W Ho1 O23 C13 . . . . 131.6(2) ?
O11 Ho1 O23 C13 . . . . -93.0(2) ?
O1W Ho1 O23 C13 . . . . 95.9(2) ?
O22 Ho1 O23 C13 . . . . -26.7(2) ?
O13 Ho1 O23 C13 . . . . -2.3(2) ?
O21 Ho1 O23 C13 . . . . -118.9(2) ?
O12 Ho1 O23 C13 . . . . 35.3(2) ?
C11 Ho1 O23 C13 . . . . -103.4(2) ?
C12 Ho1 O23 C13 . . . . 6.7(3) ?
O23 Ho1 O23 Ho1 2 . . 2 0.0 ?
O2W Ho1 O23 Ho1 . . . 2 -48.19(19) ?
O11 Ho1 O23 Ho1 . . . 2 87.26(12) ?
O1W Ho1 O23 Ho1 . . . 2 -83.84(12) ?
O22 Ho1 O23 Ho1 . . . 2 153.56(10) ?
O13 Ho1 O23 Ho1 . . . 2 177.97(16) ?
O21 Ho1 O23 Ho1 . . . 2 61.35(14) ?
O12 Ho1 O23 Ho1 . . . 2 -144.45(10) ?
C11 Ho1 O23 Ho1 . . . 2 76.79(12) ?
C13 Ho1 O23 Ho1 . . . 2 -179.8(3) ?
C12 Ho1 O23 Ho1 . . . 2 -173.08(11) ?
Ho1 O13 C13 O23 . . . . -4.1(4) ?
Ho1 O13 C13 C23 . . . . 173.7(3) ?
Ho1 O23 C13 O13 2 . . . -176.6(4) ?
Ho1 O23 C13 O13 . . . . 3.9(3) ?
Ho1 O23 C13 C23 2 . . . 5.5(8) ?
Ho1 O23 C13 C23 . . . . -174.0(3) ?
Ho1 O23 C13 Ho1 2 . . . 179.5(6) ?
O23 Ho1 C13 O13 2 . . . -176.1(2) ?
O2W Ho1 C13 O13 . . . . 92.4(3) ?
O11 Ho1 C13 O13 . . . . -96.4(2) ?
O1W Ho1 C13 O13 . . . . 107.0(2) ?
O22 Ho1 C13 O13 . . . . -17.1(2) ?
O21 Ho1 C13 O13 . . . . -95.5(2) ?
O23 Ho1 C13 O13 . . . . -175.9(4) ?
O12 Ho1 C13 O13 . . . . 35.5(2) ?
C11 Ho1 C13 O13 . . . . -94.0(2) ?
C12 Ho1 C13 O13 . . . . 9.6(2) ?
O13 C13 C23 C33 . . . . -1.6(6) ?
O23 C13 C23 C33 . . . . 176.3(4) ?
C13 C23 C33 C43 . . . . -174.3(4) ?
C6 N1 C2 N3 . . . . 0.6(6) ?
C6 N1 C2 N2 . . . . -178.1(3) ?
N2 C2 N3 C4 . . . . 179.1(3) ?
N1 C2 N3 C4 . . . . 0.4(6) ?
C2 N3 C4 N9 . . . . 176.5(4) ?
C2 N3 C4 C5 . . . . -1.1(5) ?
N3 C4 C5 N7 . . . . 179.9(4) ?
N9 C4 C5 N7 . . . . 1.9(4) ?
N3 C4 C5 C6 . . . . 0.7(6) ?
N9 C4 C5 C6 . . . . -177.3(3) ?
C2 N1 C6 N6 . . . . -178.6(3) ?
C2 N1 C6 C5 . . . . -1.1(5) ?
C4 C5 C6 N6 . . . . 177.8(4) ?
N7 C5 C6 N6 . . . . -1.1(7) ?
C4 C5 C6 N1 . . . . 0.5(5) ?
N7 C5 C6 N1 . . . . -178.5(4) ?
C4 C5 N7 C8 . . . . -1.2(4) ?
C6 C5 N7 C8 . . . . 177.8(4) ?
C5 N7 C8 N9 . . . . 0.1(4) ?
N7 C8 N9 C4 . . . . 1.1(5) ?
N3 C4 N9 C8 . . . . -179.8(4) ?
C5 C4 N9 C8 . . . . -1.8(4) ?
